data_7709336
loop_
_publ_author_name
'Gr\"utzmacher, Hansj\"org'
'Le Corre, Gr\'egoire'

_publ_section_title
;
 Simple conversion of trisodium phosphide, Na3P, into silyl- and
 cyanophosphides and structure of a terminal silver phosphide
;
_journal_name_full 'Dalton Transactions'
_journal_paper_doi 10.1039/D1DT04223H
_journal_year 2022
_chemical_formula_moiety 'C36 H30 P Si2, C14 H29 Na O7'
_chemical_formula_sum 'C50 H59 Na O7 P Si2'
_chemical_formula_weight 882.11
_chemical_melting_point 600
_chemical_name_systematic 'Bis(triphenylsilyl)phosphanide sodium(18-crown-6)(1,2-dimethoxyethane)1/2 salt'
_chemical_properties_physical Air-sensitive,Moisture-sensitive,Hygroscopic,Oxygen-sensitive
_space_group_crystal_system triclinic
_space_group_IT_number 2
_space_group_name_Hall '-P 1'
_space_group_name_H-M_alt 'P -1'
_atom_sites_solution_hydrogens geom
_audit_creation_date 2021-12-06
_audit_creation_method
;
Olex2 1.2
(compiled 2018.05.29 svn.r3508 for OlexSys, GUI svn.r5506)
;
_audit_update_record
;
2021-12-06 deposited with the CCDC.	2022-01-19 downloaded from the CCDC.
;
_cell_angle_alpha 98.695(2)
_cell_angle_beta 107.907(2)
_cell_angle_gamma 101.613(2)
_cell_formula_units_Z 2
_cell_length_a 12.2084(3)
_cell_length_b 12.5732(4)
_cell_length_c 16.8295(5)
_cell_measurement_reflns_used 18287
_cell_measurement_temperature 100.01(15)
_cell_measurement_theta_max 30.7380
_cell_measurement_theta_min 1.8990
_cell_volume 2344.09(13)
_computing_cell_refinement 'CrysAlisPro 1.171.40.16b (Rigaku OD, 2018)'
_computing_data_collection 'CrysAlisPro 1.171.40.16b (Rigaku OD, 2018)'
_computing_data_reduction 'CrysAlisPro 1.171.40.16b (Rigaku OD, 2018)'
_computing_molecular_graphics 'Olex2 (Dolomanov et al., 2009)'
_computing_publication_material 'Olex2 (Dolomanov et al., 2009)'
_computing_structure_refinement 'XL (Sheldrick, 2008)'
_computing_structure_solution 'XT (Sheldrick, 2015)'
_diffrn_ambient_temperature 100
_diffrn_detector_area_resol_mean 16.0839
_diffrn_detector_type Sapphire3
_diffrn_measured_fraction_theta_full 1.000
_diffrn_measured_fraction_theta_max 0.922
_diffrn_measurement_details
;
List of Runs (angles in degrees, time in seconds):

  # Type    Start    End  Width  t~exp~   \w     \q     \k     \f   Frames
#--------------------------------------------------------------------------
  1  \w    -39.00  48.00   1.00   25.00    --  -20.71  57.00-120.00   87
  2  \w    -91.00   2.00   1.00   25.00    --  -20.71 -38.00-180.00   93
  3  \w    -25.00  20.00   1.00   25.00    --  -20.71 -99.00 150.00   45
  4  \w    -84.00  -5.00   1.00   25.00    --  -20.71 138.00   4.51   79
  5  \w     -7.00  90.00   1.00   25.00    --   21.18  77.00 -90.00   97
  6  \w    -25.00  62.00   1.00   25.00    --   21.18 -99.00 -90.00   87
  7  \w    -47.00  40.00   1.00   25.00    --   21.18 -57.00 -30.00   87
  8  \w    -48.00  50.00   1.00   25.00    --   21.18 -77.00 150.00   98
  9  \w      3.00  90.00   1.00   25.00    --   21.18  57.00 120.00   87
 10  \w      3.00  90.00   1.00   25.00    --   21.18  57.00  30.00   87
 11  \w    -89.00  -2.00   1.00   25.00    --  -20.71 -57.00 -30.00   87
 12  \w    -75.00   4.00   1.00   25.00    --  -20.71 124.00 -90.00   79
 13  \w     -4.00  75.00   1.00   25.00    --   21.18-124.00-169.00   79
 14  \w     34.00  95.00   1.00   25.00    --   21.18 179.00-180.00   61
 15  \w     34.00  95.00   1.00   25.00    --   21.18 179.00-120.00   61
 16  \w      3.00  90.00   1.00   25.00    --   21.18  57.00-180.00   87
;
_diffrn_measurement_device 'four-circle diffractometer'
_diffrn_measurement_device_type 'Xcalibur, Sapphire3'
_diffrn_measurement_method '\w scans'
_diffrn_radiation_type MoK\a
_diffrn_radiation_wavelength 0.71073
_diffrn_reflns_av_R_equivalents 0.0413
_diffrn_reflns_av_unetI/netI 0.0358
_diffrn_reflns_Laue_measured_fraction_full 1.000
_diffrn_reflns_Laue_measured_fraction_max 0.922
_diffrn_reflns_limit_h_max 16
_diffrn_reflns_limit_h_min -17
_diffrn_reflns_limit_k_max 18
_diffrn_reflns_limit_k_min -17
_diffrn_reflns_limit_l_max 23
_diffrn_reflns_limit_l_min -24
_diffrn_reflns_number 73742
_diffrn_reflns_point_group_measured_fraction_full 1.000
_diffrn_reflns_point_group_measured_fraction_max 0.922
_diffrn_reflns_theta_full 25.242
_diffrn_reflns_theta_max 30.877
_diffrn_reflns_theta_min 1.698
_exptl_absorpt_coefficient_mu 0.169
_exptl_absorpt_correction_T_max 1.00000
_exptl_absorpt_correction_T_min 0.88692
_exptl_absorpt_correction_type multi-scan
_exptl_absorpt_process_details
;
CrysAlisPro 1.171.40.16b (Rigaku Oxford Diffraction, 2018)
Empirical absorption correction using spherical harmonics,
 implemented in SCALE3 ABSPACK scaling algorithm.
;
_exptl_crystal_colour 'clear yellow'
_exptl_crystal_colour_lustre clear
_exptl_crystal_colour_primary yellow
_exptl_crystal_density_diffrn 1.250
_exptl_crystal_description block
_exptl_crystal_F_000 938
_exptl_crystal_recrystallization_method 'Re-crystallisation from solvent: 1,2-dimethoxyethane'
_exptl_crystal_size_max 0.45
_exptl_crystal_size_mid 0.25
_exptl_crystal_size_min 0.15
_refine_diff_density_max 0.387
_refine_diff_density_min -0.270
_refine_diff_density_rms 0.050
_refine_ls_extinction_method none
_refine_ls_goodness_of_fit_ref 1.018
_refine_ls_hydrogen_treatment constr
_refine_ls_matrix_type full
_refine_ls_number_parameters 551
_refine_ls_number_reflns 13648
_refine_ls_number_restraints 0
_refine_ls_restrained_S_all 1.018
_refine_ls_R_factor_all 0.0564
_refine_ls_R_factor_gt 0.0393
_refine_ls_shift/su_max 0.001
_refine_ls_shift/su_mean 0.000
_refine_ls_structure_factor_coef Fsqd
_refine_ls_weighting_details 'w=1/[\s^2^(Fo^2^)+(0.0352P)^2^+1.0164P] where P=(Fo^2^+2Fc^2^)/3'
_refine_ls_weighting_scheme calc
_refine_ls_wR_factor_gt 0.0861
_refine_ls_wR_factor_ref 0.0938
_reflns_Friedel_coverage 0.000
_reflns_number_gt 10883
_reflns_number_total 13648
_reflns_threshold_expression 'I > 2\s(I)'
_cod_data_source_file d1dt04223h2.cif
_cod_data_source_block glc3010
_cod_original_cell_volume 2344.08(12)
_cod_database_code 7709336
_shelx_shelxl_version_number 2018/3
_shelx_space_group_comment
;
The symmetry employed for this shelxl refinement is uniquely defined
by the following loop, which should always be used as a source of
symmetry information in preference to the above space-group names.
They are only intended as comments.
;
_shelx_estimated_absorpt_t_max 0.975
_shelx_estimated_absorpt_t_min 0.928
_olex2_refinement_description
;
1. Fixed Uiso
 At 1.2 times of:
  All C(H) groups, All C(H,H) groups
 At 1.5 times of:
  All C(H,H,H) groups
2.a Secondary CH2 refined with riding coordinates:
 C37(H37A,H37B), C38(H38A,H38B), C39(H39A,H39B), C40(H40A,H40B), C41(H41A,
 H41B), C42(H42A,H42B), C43(H43A,H43B), C44(H44A,H44B), C45(H45A,H45B),
 C46(H46A,H46B), C47(H47A,H47B), C48(H48A,H48B), C50(H50A,H50B)
2.b Aromatic/amide H refined with riding coordinates:
 C2(H2), C3(H3), C4(H4), C5(H5), C6(H6), C8(H8), C9(H9), C10(H10), C11(H11),
 C12(H12), C14(H14), C15(H15), C16(H16), C17(H17), C18(H18), C20(H20), C21(H21),
  C22(H22), C23(H23), C24(H24), C26(H26), C27(H27), C28(H28), C29(H29),
 C30(H30), C32(H32), C33(H33), C34(H34), C35(H35), C36(H36)
2.c Idealised Me refined as rotating group:
 C49(H49A,H49B,H49C)
;
_olex2_submission_special_instructions 'No special instructions were received'
_oxdiff_exptl_absorpt_empirical_details
;
Empirical correction (ABSPACK) includes:
- Absorption correction using spherical harmonics
- Frame scaling
;

loop_
_space_group_symop_operation_xyz
'x, y, z'
'-x, -y, -z'

loop_
_atom_site_label
_atom_site_type_symbol
_atom_site_fract_x
_atom_site_fract_y
_atom_site_fract_z
_atom_site_U_iso_or_equiv
_atom_site_adp_type
_atom_site_occupancy
_atom_site_site_symmetry_order
_atom_site_calc_flag
_atom_site_refinement_flags_posn
_atom_site_refinement_flags_adp
_atom_site_refinement_flags_occupancy
_atom_site_disorder_assembly
_atom_site_disorder_group
P1 P 0.42700(3) 0.88025(3) 0.79326(2) 0.01599(7) Uani 1 1 d . . . . .
Si1 Si 0.44215(3) 0.79922(3) 0.67400(2) 0.01291(7) Uani 1 1 d . . . . .
Si2 Si 0.23981(3) 0.88496(3) 0.75907(2) 0.01362(7) Uani 1 1 d . . . . .
C1 C 0.19684(11) 1.00514(10) 0.71087(8) 0.0173(2) Uani 1 1 d . . . . .
C2 C 0.19179(13) 1.01102(12) 0.62768(9) 0.0246(3) Uani 1 1 d . . . . .
H2 H 0.208402 0.954264 0.594771 0.029 Uiso 1 1 calc R . . . .
C3 C 0.16263(14) 1.09936(13) 0.59256(11) 0.0323(3) Uani 1 1 d . . . . .
H3 H 0.159426 1.100640 0.536788 0.039 Uiso 1 1 calc R . . . .
C4 C 0.13842(13) 1.18518(12) 0.64035(11) 0.0310(3) Uani 1 1 d . . . . .
H4 H 0.120180 1.244903 0.617382 0.037 Uiso 1 1 calc R . . . .
C5 C 0.14160(13) 1.18127(12) 0.72242(10) 0.0300(3) Uani 1 1 d . . . . .
H5 H 0.124439 1.238238 0.754711 0.036 Uiso 1 1 calc R . . . .
C6 C 0.17036(12) 1.09250(11) 0.75738(9) 0.0240(3) Uani 1 1 d . . . . .
H6 H 0.172001 1.091263 0.812842 0.029 Uiso 1 1 calc R . . . .
C7 C 0.20913(11) 0.90805(10) 0.86303(8) 0.0164(2) Uani 1 1 d . . . . .
C8 C 0.29855(11) 0.96833(10) 0.94080(8) 0.0181(2) Uani 1 1 d . . . . .
H8 H 0.376096 0.994304 0.942021 0.022 Uiso 1 1 calc R . . . .
C9 C 0.27402(12) 0.99015(11) 1.01601(8) 0.0222(3) Uani 1 1 d . . . . .
H9 H 0.334789 1.030285 1.066815 0.027 Uiso 1 1 calc R . . . .
C10 C 0.15885(13) 0.95205(12) 1.01531(9) 0.0268(3) Uani 1 1 d . . . . .
H10 H 0.142102 0.967012 1.065525 0.032 Uiso 1 1 calc R . . . .
C11 C 0.06864(13) 0.89151(13) 0.93940(9) 0.0281(3) Uani 1 1 d . . . . .
H11 H -0.008559 0.865195 0.938763 0.034 Uiso 1 1 calc R . . . .
C12 C 0.09389(12) 0.87031(11) 0.86445(9) 0.0218(3) Uani 1 1 d . . . . .
H12 H 0.032699 0.830024 0.813903 0.026 Uiso 1 1 calc R . . . .
C13 C 0.12527(11) 0.75226(10) 0.68857(8) 0.0157(2) Uani 1 1 d . . . . .
C14 C 0.13886(12) 0.65044(11) 0.70825(9) 0.0227(3) Uani 1 1 d . . . . .
H14 H 0.202040 0.650235 0.756210 0.027 Uiso 1 1 calc R . . . .
C15 C 0.06024(14) 0.54945(11) 0.65788(10) 0.0304(3) Uani 1 1 d . . . . .
H15 H 0.071161 0.482814 0.672271 0.036 Uiso 1 1 calc R . . . .
C16 C -0.03426(13) 0.54833(12) 0.58632(10) 0.0291(3) Uani 1 1 d . . . . .
H16 H -0.086815 0.480952 0.552405 0.035 Uiso 1 1 calc R . . . .
C17 C -0.05027(12) 0.64759(12) 0.56542(9) 0.0242(3) Uani 1 1 d . . . . .
H17 H -0.113587 0.646977 0.517267 0.029 Uiso 1 1 calc R . . . .
C18 C 0.02831(11) 0.74876(11) 0.61637(8) 0.0196(2) Uani 1 1 d . . . . .
H18 H 0.016018 0.815092 0.602075 0.024 Uiso 1 1 calc R . . . .
C19 C 0.34759(11) 0.82106(10) 0.56844(8) 0.0146(2) Uani 1 1 d . . . . .
C20 C 0.23356(11) 0.74930(10) 0.52330(8) 0.0164(2) Uani 1 1 d . . . . .
H20 H 0.207890 0.687282 0.543276 0.020 Uiso 1 1 calc R . . . .
C21 C 0.15789(11) 0.76859(11) 0.44937(8) 0.0199(3) Uani 1 1 d . . . . .
H21 H 0.082470 0.719993 0.420760 0.024 Uiso 1 1 calc R . . . .
C22 C 0.19497(12) 0.86050(11) 0.41820(9) 0.0217(3) Uani 1 1 d . . . . .
H22 H 0.144156 0.874144 0.369219 0.026 Uiso 1 1 calc R . . . .
C23 C 0.30846(12) 0.93186(11) 0.46072(9) 0.0215(3) Uani 1 1 d . . . . .
H23 H 0.334242 0.992860 0.439737 0.026 Uiso 1 1 calc R . . . .
C24 C 0.38349(11) 0.91195(10) 0.53472(8) 0.0176(2) Uani 1 1 d . . . . .
H24 H 0.459323 0.960117 0.562499 0.021 Uiso 1 1 calc R . . . .
C25 C 0.60313(10) 0.84949(9) 0.68010(8) 0.0142(2) Uani 1 1 d . . . . .
C26 C 0.64359(11) 0.79424(10) 0.62048(8) 0.0181(2) Uani 1 1 d . . . . .
H26 H 0.590293 0.734094 0.577548 0.022 Uiso 1 1 calc R . . . .
C27 C 0.76085(12) 0.82654(11) 0.62352(9) 0.0209(3) Uani 1 1 d . . . . .
H27 H 0.785207 0.787666 0.583426 0.025 Uiso 1 1 calc R . . . .
C28 C 0.84159(11) 0.91686(11) 0.68647(9) 0.0210(3) Uani 1 1 d . . . . .
H28 H 0.920277 0.938708 0.689038 0.025 Uiso 1 1 calc R . . . .
C29 C 0.80360(11) 0.97404(11) 0.74538(8) 0.0206(3) Uani 1 1 d . . . . .
H29 H 0.856972 1.035144 0.787340 0.025 Uiso 1 1 calc R . . . .
C30 C 0.68623(11) 0.94091(10) 0.74237(8) 0.0177(2) Uani 1 1 d . . . . .
H30 H 0.662491 0.980331 0.782592 0.021 Uiso 1 1 calc R . . . .
C31 C 0.41213(10) 0.64068(10) 0.65454(8) 0.0153(2) Uani 1 1 d . . . . .
C32 C 0.39504(11) 0.57511(10) 0.57441(8) 0.0188(2) Uani 1 1 d . . . . .
H32 H 0.398123 0.609736 0.529775 0.023 Uiso 1 1 calc R . . . .
C33 C 0.37354(12) 0.45942(11) 0.55972(9) 0.0237(3) Uani 1 1 d . . . . .
H33 H 0.362549 0.418025 0.505861 0.028 Uiso 1 1 calc R . . . .
C34 C 0.36854(13) 0.40613(11) 0.62512(10) 0.0271(3) Uani 1 1 d . . . . .
H34 H 0.353915 0.328945 0.615511 0.032 Uiso 1 1 calc R . . . .
C35 C 0.38551(13) 0.46885(12) 0.70508(10) 0.0277(3) Uani 1 1 d . . . . .
H35 H 0.382675 0.433661 0.749471 0.033 Uiso 1 1 calc R . . . .
C36 C 0.40682(12) 0.58436(11) 0.71932(9) 0.0206(3) Uani 1 1 d . . . . .
H36 H 0.417805 0.625115 0.773392 0.025 Uiso 1 1 calc R . . . .
Na1 Na 0.71022(5) 0.44253(4) 0.87250(3) 0.02189(11) Uani 1 1 d . . . . .
O1 O 0.76872(8) 0.65228(7) 0.87164(6) 0.02129(19) Uani 1 1 d . . . . .
O2 O 0.67160(9) 0.59987(8) 0.99143(6) 0.0260(2) Uani 1 1 d . . . . .
O3 O 0.71772(10) 0.40366(9) 1.02589(7) 0.0294(2) Uani 1 1 d . . . . .
O4 O 0.59459(9) 0.25363(9) 0.86711(7) 0.0318(2) Uani 1 1 d . . . . .
O5 O 0.59457(9) 0.31747(8) 0.72290(6) 0.0253(2) Uani 1 1 d . . . . .
O6 O 0.79205(9) 0.48545(8) 0.75013(6) 0.0249(2) Uani 1 1 d . . . . .
O7 O 0.89041(9) 0.38753(8) 0.91755(7) 0.0298(2) Uani 1 1 d . . . . .
C37 C 0.69977(15) 0.44846(14) 0.66778(9) 0.0345(4) Uani 1 1 d . . . . .
H37A H 0.733053 0.458534 0.623156 0.041 Uiso 1 1 calc R . . . .
H37B H 0.641186 0.491148 0.664164 0.041 Uiso 1 1 calc R . . . .
C38 C 0.64256(15) 0.32776(14) 0.65663(10) 0.0364(4) Uani 1 1 d . . . . .
H38A H 0.579608 0.299412 0.600985 0.044 Uiso 1 1 calc R . . . .
H38B H 0.701151 0.285114 0.660049 0.044 Uiso 1 1 calc R . . . .
C39 C 0.53694(14) 0.20430(11) 0.71655(11) 0.0347(4) Uani 1 1 d . . . . .
H39A H 0.592458 0.158564 0.718237 0.042 Uiso 1 1 calc R . . . .
H39B H 0.470171 0.175625 0.662868 0.042 Uiso 1 1 calc R . . . .
C40 C 0.49426(13) 0.20113(12) 0.79005(11) 0.0358(4) Uani 1 1 d . . . . .
H40A H 0.432695 0.240502 0.785228 0.043 Uiso 1 1 calc R . . . .
H40B H 0.461062 0.124564 0.790804 0.043 Uiso 1 1 calc R . . . .
C41 C 0.57501(14) 0.22775(14) 0.94179(12) 0.0368(4) Uani 1 1 d . . . . .
H41A H 0.557044 0.147757 0.936750 0.044 Uiso 1 1 calc R . . . .
H41B H 0.508247 0.253522 0.949147 0.044 Uiso 1 1 calc R . . . .
C42 C 0.68705(14) 0.28533(13) 1.01721(11) 0.0335(3) Uani 1 1 d . . . . .
H42A H 0.675921 0.269060 1.069168 0.040 Uiso 1 1 calc R . . . .
H42B H 0.752237 0.256440 1.010143 0.040 Uiso 1 1 calc R . . . .
C43 C 0.65286(18) 0.45862(15) 1.06772(12) 0.0427(4) Uani 1 1 d . . . . .
H43A H 0.665575 0.442997 1.124094 0.051 Uiso 1 1 calc R . . . .
H43B H 0.568168 0.432860 1.034594 0.051 Uiso 1 1 calc R . . . .
C44 C 0.69676(17) 0.58095(14) 1.07551(10) 0.0374(4) Uani 1 1 d . . . . .
H44A H 0.656984 0.621889 1.106136 0.045 Uiso 1 1 calc R . . . .
H44B H 0.781969 0.606103 1.107015 0.045 Uiso 1 1 calc R . . . .
C45 C 0.72128(14) 0.71335(11) 0.99328(10) 0.0277(3) Uani 1 1 d . . . . .
H45A H 0.805145 0.736472 1.028744 0.033 Uiso 1 1 calc R . . . .
H45B H 0.680452 0.760946 1.017307 0.033 Uiso 1 1 calc R . . . .
C46 C 0.70704(13) 0.72325(11) 0.90373(10) 0.0265(3) Uani 1 1 d . . . . .
H46A H 0.623162 0.700965 0.868325 0.032 Uiso 1 1 calc R . . . .
H46B H 0.740065 0.799862 0.902992 0.032 Uiso 1 1 calc R . . . .
C47 C 0.78137(13) 0.67470(12) 0.79386(9) 0.0247(3) Uani 1 1 d . . . . .
H47A H 0.822244 0.752473 0.802791 0.030 Uiso 1 1 calc R . . . .
H47B H 0.703555 0.659087 0.749636 0.030 Uiso 1 1 calc R . . . .
C48 C 0.85245(13) 0.60100(12) 0.76734(9) 0.0254(3) Uani 1 1 d . . . . .
H48A H 0.866522 0.617614 0.716324 0.030 Uiso 1 1 calc R . . . .
H48B H 0.929298 0.616422 0.812617 0.030 Uiso 1 1 calc R . . . .
C49 C 0.89289(15) 0.29573(14) 0.85810(12) 0.0435(5) Uani 1 1 d . . . . .
H49A H 0.813186 0.249424 0.828090 0.065 Uiso 1 1 calc GR . . . .
H49B H 0.941282 0.253001 0.888285 0.065 Uiso 1 1 calc GR . . . .
H49C H 0.925858 0.322726 0.817731 0.065 Uiso 1 1 calc GR . . . .
C50 C 1.00604(13) 0.45422(12) 0.96863(10) 0.0291(3) Uani 1 1 d . . . . .
H50A H 1.046379 0.485827 0.932773 0.035 Uiso 1 1 calc R . . . .
H50B H 1.052615 0.409391 0.999083 0.035 Uiso 1 1 calc R . . . .

loop_
_atom_site_aniso_label
_atom_site_aniso_U_11
_atom_site_aniso_U_22
_atom_site_aniso_U_33
_atom_site_aniso_U_23
_atom_site_aniso_U_13
_atom_site_aniso_U_12
P1 0.01259(14) 0.01859(15) 0.01412(15) -0.00066(11) 0.00326(11) 0.00379(11)
Si1 0.01248(15) 0.01198(14) 0.01348(15) 0.00200(11) 0.00420(12) 0.00271(11)
Si2 0.01240(15) 0.01316(15) 0.01385(15) 0.00106(12) 0.00421(12) 0.00229(11)
C1 0.0125(5) 0.0149(5) 0.0227(6) 0.0031(5) 0.0051(5) 0.0024(4)
C2 0.0289(7) 0.0246(7) 0.0290(7) 0.0117(6) 0.0153(6) 0.0139(6)
C3 0.0366(8) 0.0367(8) 0.0383(9) 0.0228(7) 0.0205(7) 0.0195(7)
C4 0.0252(7) 0.0239(7) 0.0502(10) 0.0194(7) 0.0128(7) 0.0124(6)
C5 0.0287(7) 0.0183(6) 0.0404(9) 0.0016(6) 0.0079(6) 0.0108(6)
C6 0.0247(7) 0.0193(6) 0.0251(7) 0.0010(5) 0.0060(5) 0.0069(5)
C7 0.0166(6) 0.0154(5) 0.0166(6) 0.0020(4) 0.0053(5) 0.0050(4)
C8 0.0168(6) 0.0167(6) 0.0189(6) 0.0011(5) 0.0049(5) 0.0042(4)
C9 0.0251(7) 0.0219(6) 0.0156(6) -0.0012(5) 0.0036(5) 0.0072(5)
C10 0.0311(7) 0.0337(7) 0.0177(6) 0.0012(6) 0.0114(6) 0.0116(6)
C11 0.0210(7) 0.0399(8) 0.0240(7) 0.0025(6) 0.0120(6) 0.0062(6)
C12 0.0175(6) 0.0268(7) 0.0182(6) 0.0006(5) 0.0058(5) 0.0034(5)
C13 0.0138(5) 0.0161(5) 0.0164(6) -0.0003(4) 0.0071(4) 0.0024(4)
C14 0.0216(6) 0.0185(6) 0.0244(7) 0.0022(5) 0.0051(5) 0.0039(5)
C15 0.0315(8) 0.0155(6) 0.0396(9) 0.0004(6) 0.0117(7) 0.0019(5)
C16 0.0243(7) 0.0222(7) 0.0319(8) -0.0101(6) 0.0123(6) -0.0051(5)
C17 0.0153(6) 0.0324(7) 0.0185(6) -0.0033(5) 0.0047(5) 0.0008(5)
C18 0.0166(6) 0.0216(6) 0.0194(6) 0.0019(5) 0.0070(5) 0.0036(5)
C19 0.0151(5) 0.0142(5) 0.0152(5) 0.0029(4) 0.0059(4) 0.0049(4)
C20 0.0167(6) 0.0143(5) 0.0179(6) 0.0032(4) 0.0064(5) 0.0036(4)
C21 0.0160(6) 0.0209(6) 0.0192(6) 0.0023(5) 0.0033(5) 0.0034(5)
C22 0.0211(6) 0.0271(7) 0.0189(6) 0.0091(5) 0.0055(5) 0.0099(5)
C23 0.0227(6) 0.0224(6) 0.0247(7) 0.0124(5) 0.0106(5) 0.0087(5)
C24 0.0153(6) 0.0170(6) 0.0211(6) 0.0054(5) 0.0071(5) 0.0036(4)
C25 0.0146(5) 0.0134(5) 0.0160(6) 0.0060(4) 0.0055(4) 0.0047(4)
C26 0.0173(6) 0.0156(5) 0.0202(6) 0.0018(5) 0.0061(5) 0.0042(4)
C27 0.0205(6) 0.0217(6) 0.0247(7) 0.0063(5) 0.0113(5) 0.0088(5)
C28 0.0145(6) 0.0253(6) 0.0256(7) 0.0112(5) 0.0076(5) 0.0058(5)
C29 0.0171(6) 0.0208(6) 0.0191(6) 0.0043(5) 0.0027(5) 0.0003(5)
C30 0.0180(6) 0.0179(6) 0.0168(6) 0.0037(5) 0.0056(5) 0.0043(5)
C31 0.0123(5) 0.0150(5) 0.0177(6) 0.0033(4) 0.0042(4) 0.0035(4)
C32 0.0191(6) 0.0163(6) 0.0185(6) 0.0025(5) 0.0042(5) 0.0039(5)
C33 0.0210(6) 0.0174(6) 0.0267(7) -0.0032(5) 0.0049(5) 0.0038(5)
C34 0.0237(7) 0.0132(6) 0.0441(9) 0.0058(6) 0.0115(6) 0.0054(5)
C35 0.0320(8) 0.0219(7) 0.0366(8) 0.0154(6) 0.0165(6) 0.0093(6)
C36 0.0226(6) 0.0203(6) 0.0215(6) 0.0069(5) 0.0094(5) 0.0072(5)
Na1 0.0189(3) 0.0197(2) 0.0265(3) 0.0056(2) 0.0072(2) 0.0047(2)
O1 0.0267(5) 0.0200(4) 0.0232(5) 0.0086(4) 0.0123(4) 0.0108(4)
O2 0.0338(6) 0.0243(5) 0.0234(5) 0.0075(4) 0.0134(4) 0.0079(4)
O3 0.0343(6) 0.0296(5) 0.0367(6) 0.0161(5) 0.0212(5) 0.0150(4)
O4 0.0227(5) 0.0274(5) 0.0407(6) 0.0149(5) 0.0061(5) -0.0011(4)
O5 0.0273(5) 0.0168(4) 0.0266(5) -0.0011(4) 0.0065(4) 0.0039(4)
O6 0.0262(5) 0.0260(5) 0.0196(5) 0.0013(4) 0.0071(4) 0.0045(4)
O7 0.0198(5) 0.0283(5) 0.0330(6) -0.0044(4) 0.0021(4) 0.0078(4)
C37 0.0327(8) 0.0459(9) 0.0167(7) 0.0006(6) 0.0072(6) -0.0002(7)
C38 0.0357(9) 0.0387(9) 0.0255(8) -0.0110(6) 0.0099(7) 0.0045(7)
C39 0.0296(8) 0.0149(6) 0.0439(9) -0.0021(6) -0.0029(7) 0.0031(5)
C40 0.0199(7) 0.0203(7) 0.0562(11) 0.0139(7) 0.0003(7) -0.0016(5)
C41 0.0283(8) 0.0340(8) 0.0565(11) 0.0285(8) 0.0176(7) 0.0087(6)
C42 0.0352(8) 0.0320(8) 0.0447(9) 0.0242(7) 0.0186(7) 0.0148(7)
C43 0.0616(12) 0.0512(10) 0.0482(10) 0.0321(9) 0.0425(9) 0.0344(9)
C44 0.0564(11) 0.0452(9) 0.0264(8) 0.0126(7) 0.0245(8) 0.0290(8)
C45 0.0310(7) 0.0205(6) 0.0332(8) 0.0001(6) 0.0159(6) 0.0075(6)
C46 0.0290(7) 0.0196(6) 0.0386(8) 0.0106(6) 0.0172(6) 0.0114(5)
C47 0.0281(7) 0.0248(7) 0.0248(7) 0.0129(5) 0.0109(6) 0.0065(5)
C48 0.0238(7) 0.0287(7) 0.0233(7) 0.0065(5) 0.0102(5) 0.0025(5)
C49 0.0320(8) 0.0356(9) 0.0486(11) -0.0137(8) 0.0019(8) 0.0143(7)
C50 0.0194(7) 0.0289(7) 0.0335(8) -0.0002(6) 0.0039(6) 0.0077(6)

loop_
_atom_type_symbol
_atom_type_description
_atom_type_scat_dispersion_real
_atom_type_scat_dispersion_imag
_atom_type_scat_source
C C 0.0033 0.0016 'International Tables Vol C Tables 4.2.6.8 and 6.1.1.4'
H H 0.0000 0.0000 'International Tables Vol C Tables 4.2.6.8 and 6.1.1.4'
Na Na 0.0362 0.0249 'International Tables Vol C Tables 4.2.6.8 and 6.1.1.4'
O O 0.0106 0.0060 'International Tables Vol C Tables 4.2.6.8 and 6.1.1.4'
P P 0.1023 0.0942 'International Tables Vol C Tables 4.2.6.8 and 6.1.1.4'
Si Si 0.0817 0.0704 'International Tables Vol C Tables 4.2.6.8 and 6.1.1.4'

loop_
_geom_angle_atom_site_label_1
_geom_angle_atom_site_label_2
_geom_angle_atom_site_label_3
_geom_angle
_geom_angle_site_symmetry_1
_geom_angle_site_symmetry_3
_geom_angle_publ_flag
Si1 P1 Si2 105.059(18) . . ?
C19 Si1 P1 119.27(4) . . ?
C19 Si1 C25 105.51(5) . . ?
C19 Si1 C31 103.17(5) . . ?
C25 Si1 P1 108.29(4) . . ?
C25 Si1 C31 104.43(5) . . ?
C31 Si1 P1 114.86(4) . . ?
C1 Si2 P1 117.48(4) . . ?
C7 Si2 P1 106.47(4) . . ?
C7 Si2 C1 103.04(6) . . ?
C7 Si2 C13 105.73(5) . . ?
C13 Si2 P1 115.87(4) . . ?
C13 Si2 C1 106.87(6) . . ?
C2 C1 Si2 121.53(10) . . ?
C2 C1 C6 116.64(12) . . ?
C6 C1 Si2 121.82(10) . . ?
C3 C2 C1 121.92(13) . . ?
C4 C3 C2 120.18(15) . . ?
C5 C4 C3 119.27(13) . . ?
C4 C5 C6 120.47(13) . . ?
C5 C6 C1 121.51(14) . . ?
C8 C7 Si2 121.84(10) . . ?
C12 C7 Si2 120.93(9) . . ?
C12 C7 C8 117.14(12) . . ?
C9 C8 C7 121.56(12) . . ?
C10 C9 C8 119.97(12) . . ?
C9 C10 C11 119.77(13) . . ?
C10 C11 C12 119.88(13) . . ?
C11 C12 C7 121.68(12) . . ?
C14 C13 Si2 118.47(9) . . ?
C14 C13 C18 117.26(11) . . ?
C18 C13 Si2 124.25(10) . . ?
C15 C14 C13 121.65(13) . . ?
C16 C15 C14 119.89(14) . . ?
C17 C16 C15 119.80(12) . . ?
C16 C17 C18 120.17(13) . . ?
C17 C18 C13 121.23(13) . . ?
C20 C19 Si1 120.23(9) . . ?
C20 C19 C24 117.14(11) . . ?
C24 C19 Si1 122.50(9) . . ?
C21 C20 C19 121.61(11) . . ?
C22 C21 C20 120.04(12) . . ?
C23 C22 C21 119.59(12) . . ?
C22 C23 C24 119.95(12) . . ?
C23 C24 C19 121.65(12) . . ?
C26 C25 Si1 120.07(9) . . ?
C30 C25 Si1 123.20(9) . . ?
C30 C25 C26 116.73(11) . . ?
C27 C26 C25 122.06(12) . . ?
C28 C27 C26 119.94(12) . . ?
C29 C28 C27 119.23(12) . . ?
C28 C29 C30 120.59(12) . . ?
C29 C30 C25 121.43(12) . . ?
C32 C31 Si1 121.46(9) . . ?
C36 C31 Si1 121.87(9) . . ?
C36 C31 C32 116.67(11) . . ?
C33 C32 C31 121.85(12) . . ?
C34 C33 C32 120.09(13) . . ?
C33 C34 C35 119.33(12) . . ?
C34 C35 C36 120.31(13) . . ?
C35 C36 C31 121.75(13) . . ?
O1 Na1 O2 60.56(3) . . ?
O1 Na1 O3 114.11(4) . . ?
O1 Na1 O6 65.41(3) . . ?
O3 Na1 O2 59.95(3) . . ?
O4 Na1 O1 162.57(4) . . ?
O4 Na1 O2 109.06(4) . . ?
O4 Na1 O3 65.57(4) . . ?
O4 Na1 O5 64.01(4) . . ?
O4 Na1 O6 122.18(4) . . ?
O5 Na1 O1 113.07(4) . . ?
O5 Na1 O2 138.02(4) . . ?
O5 Na1 O3 129.51(4) . . ?
O5 Na1 O6 63.57(3) . . ?
O6 Na1 O2 125.89(4) . . ?
O6 Na1 O3 157.39(4) . . ?
O7 Na1 O1 106.92(4) . . ?
O7 Na1 O2 117.58(4) . . ?
O7 Na1 O3 78.34(4) . . ?
O7 Na1 O4 90.23(4) . . ?
O7 Na1 O5 104.11(4) . . ?
O7 Na1 O6 80.36(4) . . ?
C46 O1 Na1 118.17(8) . . ?
C46 O1 C47 111.11(10) . . ?
C47 O1 Na1 114.95(8) . . ?
C44 O2 Na1 115.79(8) . . ?
C44 O2 C45 111.42(12) . . ?
C45 O2 Na1 114.85(8) . . ?
C42 O3 Na1 107.88(9) . . ?
C43 O3 Na1 116.70(9) . . ?
C43 O3 C42 113.18(12) . . ?
C40 O4 Na1 116.19(8) . . ?
C41 O4 Na1 120.25(9) . . ?
C41 O4 C40 112.95(12) . . ?
C38 O5 Na1 118.88(8) . . ?
C38 O5 C39 111.74(12) . . ?
C39 O5 Na1 118.06(9) . . ?
C37 O6 Na1 111.46(8) . . ?
C37 O6 C48 112.13(11) . . ?
C48 O6 Na1 111.16(8) . . ?
C49 O7 Na1 113.01(9) . . ?
C50 O7 Na1 128.47(8) . . ?
C50 O7 C49 112.24(11) . . ?
O6 C37 C38 107.71(13) . . ?
O5 C38 C37 108.03(12) . . ?
O5 C39 C40 107.92(12) . . ?
O4 C40 C39 107.63(12) . . ?
O4 C41 C42 107.61(12) . . ?
O3 C42 C41 111.84(12) . . ?
O3 C43 C44 107.54(13) . . ?
O2 C44 C43 107.98(14) . . ?
O2 C45 C46 108.30(11) . . ?
O1 C46 C45 107.79(11) . . ?
O1 C47 C48 107.49(11) . . ?
O6 C48 C47 111.59(11) . . ?
O7 C50 C50 108.11(15) . 2_767 ?

loop_
_geom_bond_atom_site_label_1
_geom_bond_atom_site_label_2
_geom_bond_distance
_geom_bond_site_symmetry_2
_geom_bond_publ_flag
P1 Si1 2.1878(5) . ?
P1 Si2 2.1939(5) . ?
Si1 C19 1.8916(12) . ?
Si1 C25 1.9050(12) . ?
Si1 C31 1.9104(12) . ?
Si2 C1 1.9091(13) . ?
Si2 C7 1.8918(13) . ?
Si2 C13 1.8944(12) . ?
C1 C2 1.3962(19) . ?
C1 C6 1.4008(18) . ?
C2 C3 1.3922(19) . ?
C3 C4 1.382(2) . ?
C4 C5 1.378(2) . ?
C5 C6 1.394(2) . ?
C7 C8 1.4027(17) . ?
C7 C12 1.4002(18) . ?
C8 C9 1.3885(18) . ?
C9 C10 1.387(2) . ?
C10 C11 1.388(2) . ?
C11 C12 1.3884(19) . ?
C13 C14 1.3987(18) . ?
C13 C18 1.3992(17) . ?
C14 C15 1.3913(18) . ?
C15 C16 1.384(2) . ?
C16 C17 1.381(2) . ?
C17 C18 1.3952(18) . ?
C19 C20 1.4021(16) . ?
C19 C24 1.4027(17) . ?
C20 C21 1.3911(17) . ?
C21 C22 1.3908(19) . ?
C22 C23 1.3901(19) . ?
C23 C24 1.3921(18) . ?
C25 C26 1.4019(17) . ?
C25 C30 1.4004(17) . ?
C26 C27 1.3897(18) . ?
C27 C28 1.3882(19) . ?
C28 C29 1.3842(19) . ?
C29 C30 1.3922(18) . ?
C31 C32 1.4011(17) . ?
C31 C36 1.3975(17) . ?
C32 C33 1.3941(17) . ?
C33 C34 1.383(2) . ?
C34 C35 1.385(2) . ?
C35 C36 1.3923(18) . ?
Na1 O1 2.5932(10) . ?
Na1 O2 2.8109(11) . ?
Na1 O3 2.6769(12) . ?
Na1 O4 2.4795(11) . ?
Na1 O5 2.5549(11) . ?
Na1 O6 2.6296(11) . ?
Na1 O7 2.3744(11) . ?
O1 C46 1.4247(16) . ?
O1 C47 1.4265(16) . ?
O2 C44 1.4202(18) . ?
O2 C45 1.4251(17) . ?
O3 C42 1.4324(18) . ?
O3 C43 1.4198(19) . ?
O4 C40 1.4341(18) . ?
O4 C41 1.421(2) . ?
O5 C38 1.4208(19) . ?
O5 C39 1.4269(17) . ?
O6 C37 1.4283(17) . ?
O6 C48 1.4312(17) . ?
O7 C49 1.4205(18) . ?
O7 C50 1.4121(17) . ?
C37 C38 1.494(2) . ?
C39 C40 1.485(3) . ?
C41 C42 1.504(2) . ?
C43 C44 1.495(2) . ?
C45 C46 1.491(2) . ?
C47 C48 1.499(2) . ?
C50 C50 1.503(3) 2_767 ?
